data_4315319
loop_
_publ_author_name
'Joanne Ledger'
'Ramamoorthy Boomishankar'
'Alexander Steiner'

_publ_section_title
;
 Aqueous Chemistry of Chlorocyclophosphazenes: Phosphates {PO2},
 Phosphamides {P(O)NHR}, and the first Phosphites {PHO} and Pyrophosphates
 {(PO)2O} of These Heterocycles
;
_journal_name_full 'Inorganic Chemistry'
_journal_page_first 3896
_journal_page_last 3904
_journal_paper_doi 10.1021/ic100076t
_journal_volume 49
_journal_year 2010
_chemical_formula_sum 'C28 H57 Cl3 N7 O P3'
_chemical_formula_weight 707.07
_chemical_name_systematic
; 
 ? 
;
_space_group_IT_number 2
_symmetry_cell_setting triclinic
_symmetry_space_group_name_Hall '-P 1'
_symmetry_space_group_name_H-M 'P -1'
_atom_sites_solution_hydrogens geom
_atom_sites_solution_primary direct
_atom_sites_solution_secondary difmap
_audit_creation_method SHELXL-97
_cell_angle_alpha 108.653(6)
_cell_angle_beta 106.908(11)
_cell_angle_gamma 104.696(13)
_cell_formula_units_Z 2
_cell_length_a 10.224(3)
_cell_length_b 13.891(4)
_cell_length_c 15.079(5)
_cell_measurement_temperature 100(2)
_cell_volume 1793.7(10)
_computing_structure_refinement 'SHELXL-97 (Sheldrick, 1997)'
_computing_structure_solution 'SHELXS-97 (Sheldrick, 1990)'
_diffrn_ambient_temperature 100(2)
_diffrn_measured_fraction_theta_full 0.981
_diffrn_measured_fraction_theta_max 0.981
_diffrn_measurement_device_type 'Bruker Smart Apex'
_diffrn_measurement_method \w
_diffrn_radiation_monochromator graphite
_diffrn_radiation_source 'fine-focus sealed tube'
_diffrn_radiation_type MoK\a
_diffrn_radiation_wavelength 0.71073
_diffrn_reflns_av_R_equivalents 0.0307
_diffrn_reflns_av_sigmaI/netI 0.0687
_diffrn_reflns_limit_h_max 12
_diffrn_reflns_limit_h_min -12
_diffrn_reflns_limit_k_max 10
_diffrn_reflns_limit_k_min -16
_diffrn_reflns_limit_l_max 17
_diffrn_reflns_limit_l_min -17
_diffrn_reflns_number 9228
_diffrn_reflns_theta_full 25.02
_diffrn_reflns_theta_max 25.02
_diffrn_reflns_theta_min 2.61
_exptl_absorpt_coefficient_mu 0.423
_exptl_absorpt_correction_T_max 1.000
_exptl_absorpt_correction_T_min 0.853
_exptl_absorpt_correction_type multi-scan
_exptl_crystal_colour colourless
_exptl_crystal_density_diffrn 1.309
_exptl_crystal_density_method 'not measured'
_exptl_crystal_description prism
_exptl_crystal_F_000 756
_exptl_crystal_size_max 0.5
_exptl_crystal_size_mid 0.3
_exptl_crystal_size_min 0.3
_refine_diff_density_max 0.603
_refine_diff_density_min -0.341
_refine_diff_density_rms 0.081
_refine_ls_extinction_method none
_refine_ls_goodness_of_fit_ref 1.020
_refine_ls_hydrogen_treatment mixed
_refine_ls_matrix_type full
_refine_ls_number_parameters 391
_refine_ls_number_reflns 6194
_refine_ls_number_restraints 46
_refine_ls_restrained_S_all 1.020
_refine_ls_R_factor_all 0.0798
_refine_ls_R_factor_gt 0.0605
_refine_ls_shift/su_max 0.001
_refine_ls_shift/su_mean 0.000
_refine_ls_structure_factor_coef Fsqd
_refine_ls_weighting_details 'calc w=1/[\s^2^(Fo^2^)+(0.0499P)^2^+3.2017P] where P=(Fo^2^+2Fc^2^)/3'
_refine_ls_weighting_scheme calc
_refine_ls_wR_factor_gt 0.1230
_refine_ls_wR_factor_ref 0.1318
_reflns_number_gt 4970
_reflns_number_total 6194
_reflns_threshold_expression >2sigma(I)
_cod_data_source_file ic100076t_si_002_2.cif
_cod_data_source_block jrl10a
_cod_original_cell_volume 1793.7(9)
_cod_database_code 4315319

loop_
_symmetry_equiv_pos_as_xyz
'x, y, z'
'-x, -y, -z'

loop_
_atom_site_label
_atom_site_type_symbol
_atom_site_fract_x
_atom_site_fract_y
_atom_site_fract_z
_atom_site_U_iso_or_equiv
_atom_site_adp_type
_atom_site_occupancy
_atom_site_symmetry_multiplicity
_atom_site_calc_flag
_atom_site_refinement_flags
_atom_site_disorder_assembly
_atom_site_disorder_group
Cl1 Cl 1.11341(11) 0.75379(8) 1.01557(7) 0.0212(2) Uani 1 1 d . . .
Cl2 Cl 1.11038(11) 0.94227(8) 0.95015(8) 0.0223(2) Uani 1 1 d . . .
Cl3 Cl 0.31886(10) 0.55089(8) 0.57120(7) 0.0175(2) Uani 1 1 d . . .
P1 P 1.04202(10) 0.77699(8) 0.88742(7) 0.0133(2) Uani 1 1 d . . .
P2 P 0.76878(10) 0.65118(8) 0.71794(7) 0.0115(2) Uani 1 1 d . . .
P3 P 1.06300(10) 0.65167(8) 0.70773(7) 0.0119(2) Uani 1 1 d . . .
N1 N 1.1313(3) 0.7449(3) 0.8223(2) 0.0144(7) Uani 1 1 d . . .
N2 N 0.8690(3) 0.7238(3) 0.8378(2) 0.0140(7) Uani 1 1 d . . .
N3 N 0.8804(3) 0.6166(3) 0.6632(2) 0.0132(7) Uani 1 1 d . . .
H3 H 0.839(4) 0.580(3) 0.608(3) 0.012(5) Uiso 1 1 d . . .
N4 N 0.6357(4) 0.5377(3) 0.6844(3) 0.0146(7) Uani 1 1 d . . .
H4 H 0.563(4) 0.542(3) 0.672(3) 0.012(5) Uiso 1 1 d . . .
N5 N 0.6828(4) 0.7198(3) 0.6730(3) 0.0168(7) Uani 1 1 d . . .
H5 H 0.607(4) 0.686(3) 0.632(3) 0.012(5) Uiso 1 1 d . . .
N6 N 1.1150(4) 0.5502(3) 0.7068(3) 0.0153(7) Uani 1 1 d . . .
H6 H 1.151(4) 0.534(3) 0.668(3) 0.012(5) Uiso 1 1 d . . .
N7 N 1.1152(4) 0.6853(3) 0.6268(3) 0.0164(8) Uani 1 1 d . . .
H7 H 1.165(5) 0.668(4) 0.620(3) 0.012(5) Uiso 1 1 d . . .
C41 C 0.6462(4) 0.4376(3) 0.6925(3) 0.0145(8) Uani 1 1 d . . .
H41 H 0.7408 0.4337 0.6886 0.017 Uiso 1 1 calc R . .
C42 C 0.5188(5) 0.3383(3) 0.6025(3) 0.0217(9) Uani 1 1 d . . .
H42A H 0.5270 0.3360 0.5381 0.026 Uiso 1 1 calc R . .
H42B H 0.4242 0.3457 0.6001 0.026 Uiso 1 1 calc R . .
C43 C 0.5177(5) 0.2308(3) 0.6100(3) 0.0268(10) Uani 1 1 d . . .
H43A H 0.4300 0.1685 0.5524 0.032 Uiso 1 1 calc R . .
H43B H 0.6072 0.2192 0.6047 0.032 Uiso 1 1 calc R . .
C44 C 0.5139(4) 0.2334(3) 0.7109(3) 0.0215(9) Uani 1 1 d . . .
H44A H 0.5172 0.1643 0.7150 0.026 Uiso 1 1 calc R . .
H44B H 0.4202 0.2386 0.7137 0.026 Uiso 1 1 calc R . .
C45 C 0.6450(4) 0.3315(3) 0.8019(3) 0.0221(9) Uani 1 1 d . . .
H45A H 0.6371 0.3339 0.8664 0.027 Uiso 1 1 calc R . .
H45B H 0.7383 0.3222 0.8031 0.027 Uiso 1 1 calc R . .
C46 C 0.6489(4) 0.4389(3) 0.7951(3) 0.0180(9) Uani 1 1 d . . .
H46A H 0.7396 0.4997 0.8514 0.022 Uiso 1 1 calc R . .
H46B H 0.5626 0.4532 0.8044 0.022 Uiso 1 1 calc R . .
C51 C 0.7245(4) 0.8392(3) 0.7226(3) 0.0145(8) Uani 1 1 d . . .
H51 H 0.7693 0.8642 0.7984 0.017 Uiso 1 1 calc R . .
C52 C 0.8375(4) 0.9010(3) 0.6923(3) 0.0189(9) Uani 1 1 d . . .
H52A H 0.9281 0.8854 0.7132 0.023 Uiso 1 1 calc R . .
H52B H 0.7963 0.8744 0.6169 0.023 Uiso 1 1 calc R . .
C53 C 0.8778(4) 1.0248(3) 0.7420(3) 0.0200(9) Uani 1 1 d . . .
H53A H 0.9472 1.0618 0.7181 0.024 Uiso 1 1 calc R . .
H53B H 0.9278 1.0530 0.8173 0.024 Uiso 1 1 calc R . .
C54 C 0.7385(4) 1.0515(3) 0.7148(3) 0.0188(9) Uani 1 1 d . . .
H54A H 0.7657 1.1316 0.7512 0.023 Uiso 1 1 calc R . .
H54B H 0.6944 1.0306 0.6403 0.023 Uiso 1 1 calc R . .
C55 C 0.6250(4) 0.9893(3) 0.7448(3) 0.0175(8) Uani 1 1 d . . .
H55A H 0.6659 1.0155 0.8202 0.021 Uiso 1 1 calc R . .
H55B H 0.5344 1.0049 0.7239 0.021 Uiso 1 1 calc R . .
C56 C 0.5851(4) 0.8654(3) 0.6943(3) 0.0158(8) Uani 1 1 d . . .
H56A H 0.5363 0.8378 0.6190 0.019 Uiso 1 1 calc R . .
H56B H 0.5147 0.8277 0.7172 0.019 Uiso 1 1 calc R . .
C61 C 1.1667(4) 0.5275(3) 0.7975(3) 0.0153(8) Uani 1 1 d . . .
H61 H 1.2334 0.5990 0.8582 0.018 Uiso 1 1 calc R . .
C62 C 1.2551(4) 0.4554(4) 0.7806(3) 0.0223(9) Uani 1 1 d . . .
H62A H 1.3407 0.4935 0.7696 0.027 Uiso 1 1 calc R . .
H62B H 1.1921 0.3859 0.7183 0.027 Uiso 1 1 calc R . .
C63 C 1.3102(5) 0.4293(4) 0.8721(3) 0.0255(10) Uani 1 1 d . . .
H63A H 1.3816 0.4981 0.9328 0.031 Uiso 1 1 calc R . .
H63B H 1.3625 0.3791 0.8574 0.031 Uiso 1 1 calc R . .
C64 C 1.1821(5) 0.3758(4) 0.8956(3) 0.0244(10) Uani 1 1 d . . .
H64A H 1.1165 0.3031 0.8381 0.029 Uiso 1 1 calc R . .
H64B H 1.2214 0.3644 0.9580 0.029 Uiso 1 1 calc R . .
C65 C 1.0935(4) 0.4484(4) 0.9118(3) 0.0219(9) Uani 1 1 d . . .
H65A H 1.0079 0.4107 0.9231 0.026 Uiso 1 1 calc R . .
H65B H 1.1565 0.5182 0.9737 0.026 Uiso 1 1 calc R . .
C66 C 1.0388(4) 0.4730(3) 0.8194(3) 0.0166(8) Uani 1 1 d . . .
H66A H 0.9694 0.4037 0.7588 0.020 Uiso 1 1 calc R . .
H66B H 0.9846 0.5221 0.8326 0.020 Uiso 1 1 calc R . .
C71 C 1.0870(4) 0.7665(3) 0.5893(3) 0.0151(8) Uani 1 1 d . . .
H71 H 0.9818 0.7580 0.5747 0.018 Uiso 1 1 calc R . .
C72 C 1.1874(4) 0.8844(3) 0.6680(3) 0.0188(9) Uani 1 1 d . . .
H72A H 1.1664 0.9001 0.7300 0.023 Uiso 1 1 calc R . .
H72B H 1.2920 0.8921 0.6880 0.023 Uiso 1 1 calc R . .
C73 C 1.1644(5) 0.9675(3) 0.6255(3) 0.0234(9) Uani 1 1 d . . .
H73A H 1.2352 1.0423 0.6767 0.028 Uiso 1 1 calc R . .
H73B H 1.0630 0.9658 0.6129 0.028 Uiso 1 1 calc R . .
C74 C 1.1864(5) 0.9430(4) 0.5256(3) 0.0270(10) Uani 1 1 d . . .
H74A H 1.1651 0.9957 0.4980 0.032 Uiso 1 1 calc R . .
H74B H 1.2907 0.9522 0.5394 0.032 Uiso 1 1 calc R . .
C75 C 1.0846(5) 0.8259(4) 0.4467(3) 0.0283(10) Uani 1 1 d . . .
H75A H 1.1047 0.8100 0.3843 0.034 Uiso 1 1 calc R . .
H75B H 0.9803 0.8190 0.4275 0.034 Uiso 1 1 calc R . .
C76 C 1.1079(5) 0.7428(3) 0.4894(3) 0.0237(9) Uani 1 1 d . . .
H76A H 1.0370 0.6681 0.4381 0.028 Uiso 1 1 calc R . .
H76B H 1.2091 0.7445 0.5015 0.028 Uiso 1 1 calc R . .
O1 O 0.5437(6) 0.7094(4) -0.0233(4) 0.0463(16) Uiso 0.748(10) 1 d PDU A 1
C11 C 0.6039(8) 0.8093(6) 0.0694(5) 0.0409(19) Uiso 0.748(10) 1 d PDU A 1
H11A H 0.7132 0.8419 0.0963 0.049 Uiso 0.748(10) 1 calc PR A 1
H11B H 0.5753 0.7951 0.1227 0.049 Uiso 0.748(10) 1 calc PR A 1
C12 C 0.5364(9) 0.8849(6) 0.0369(6) 0.033(2) Uiso 0.748(10) 1 d PDU A 1
H12A H 0.6028 0.9631 0.0798 0.040 Uiso 0.748(10) 1 calc PR A 1
H12B H 0.4393 0.8733 0.0414 0.040 Uiso 0.748(10) 1 calc PR A 1
C13 C 0.5191(9) 0.8504(6) -0.0746(5) 0.0335(19) Uiso 0.748(10) 1 d PDU A 1
H13A H 0.4171 0.8348 -0.1202 0.040 Uiso 0.748(10) 1 calc PR A 1
H13B H 0.5894 0.9088 -0.0811 0.040 Uiso 0.748(10) 1 calc PR A 1
C14 C 0.5535(9) 0.7463(6) -0.1009(6) 0.043(2) Uiso 0.748(10) 1 d PDU A 1
H14A H 0.4810 0.6894 -0.1696 0.051 Uiso 0.748(10) 1 calc PR A 1
H14B H 0.6540 0.7629 -0.1002 0.051 Uiso 0.748(10) 1 calc PR A 1
O1' O 0.532(3) 0.8182(19) -0.0835(14) 0.081(8) Uiso 0.252(10) 1 d PDU A 2
C11' C 0.606(3) 0.7503(18) -0.0489(18) 0.050(6) Uiso 0.252(10) 1 d PDU A 2
H11C H 0.7151 0.7899 -0.0159 0.060 Uiso 0.252(10) 1 calc PR A 2
H11D H 0.5808 0.6799 -0.1069 0.060 Uiso 0.252(10) 1 calc PR A 2
C12' C 0.546(2) 0.7315(15) 0.0268(16) 0.033(5) Uiso 0.252(10) 1 d PDU A 2
H12C H 0.4430 0.6771 -0.0083 0.039 Uiso 0.252(10) 1 calc PR A 2
H12D H 0.6080 0.7060 0.0706 0.039 Uiso 0.252(10) 1 calc PR A 2
C13' C 0.555(2) 0.8435(15) 0.0879(12) 0.037(5) Uiso 0.252(10) 1 d PDU A 2
H13C H 0.6559 0.8908 0.1412 0.045 Uiso 0.252(10) 1 calc PR A 2
H13D H 0.4839 0.8392 0.1207 0.045 Uiso 0.252(10) 1 calc PR A 2
C14' C 0.514(3) 0.8849(18) 0.0068(17) 0.040(7) Uiso 0.252(10) 1 d PDU A 2
H14C H 0.4096 0.8789 -0.0125 0.048 Uiso 0.252(10) 1 calc PR A 2
H14D H 0.5779 0.9631 0.0335 0.048 Uiso 0.252(10) 1 calc PR A 2

loop_
_atom_site_aniso_label
_atom_site_aniso_U_11
_atom_site_aniso_U_22
_atom_site_aniso_U_33
_atom_site_aniso_U_23
_atom_site_aniso_U_13
_atom_site_aniso_U_12
Cl1 0.0231(5) 0.0257(6) 0.0136(5) 0.0090(4) 0.0048(4) 0.0096(4)
Cl2 0.0231(5) 0.0139(5) 0.0232(6) 0.0027(4) 0.0075(4) 0.0057(4)
Cl3 0.0135(5) 0.0231(5) 0.0143(5) 0.0045(4) 0.0054(4) 0.0093(4)
P1 0.0130(5) 0.0139(5) 0.0115(5) 0.0040(4) 0.0044(4) 0.0055(4)
P2 0.0109(5) 0.0124(5) 0.0125(5) 0.0050(4) 0.0054(4) 0.0061(4)
P3 0.0115(5) 0.0143(5) 0.0122(5) 0.0058(4) 0.0060(4) 0.0066(4)
N1 0.0116(16) 0.0184(17) 0.0116(17) 0.0049(14) 0.0036(13) 0.0062(14)
N2 0.0138(16) 0.0176(17) 0.0122(17) 0.0037(14) 0.0079(14) 0.0086(14)
N3 0.0125(17) 0.0150(17) 0.0076(16) 0.0006(14) 0.0030(14) 0.0047(14)
N4 0.0128(17) 0.0159(17) 0.0209(19) 0.0099(15) 0.0080(15) 0.0102(15)
N5 0.0099(16) 0.0117(17) 0.0197(19) 0.0039(15) -0.0004(15) 0.0014(14)
N6 0.0184(17) 0.0236(19) 0.0128(17) 0.0097(15) 0.0103(15) 0.0145(15)
N7 0.0148(18) 0.0211(19) 0.0196(19) 0.0087(15) 0.0105(15) 0.0124(15)
C41 0.0116(18) 0.015(2) 0.018(2) 0.0076(17) 0.0055(16) 0.0063(16)
C42 0.028(2) 0.017(2) 0.014(2) 0.0053(17) 0.0042(18) 0.0063(18)
C43 0.031(2) 0.014(2) 0.026(2) 0.0056(19) 0.006(2) 0.0042(19)
C44 0.021(2) 0.019(2) 0.027(2) 0.0147(19) 0.0095(19) 0.0061(18)
C45 0.022(2) 0.025(2) 0.022(2) 0.0156(19) 0.0072(19) 0.0076(19)
C46 0.016(2) 0.016(2) 0.018(2) 0.0059(17) 0.0063(17) 0.0045(17)
C51 0.0144(19) 0.014(2) 0.015(2) 0.0061(16) 0.0040(16) 0.0075(16)
C52 0.021(2) 0.017(2) 0.023(2) 0.0077(18) 0.0121(18) 0.0104(18)
C53 0.019(2) 0.019(2) 0.024(2) 0.0092(18) 0.0119(18) 0.0077(18)
C54 0.024(2) 0.014(2) 0.021(2) 0.0074(18) 0.0104(18) 0.0100(17)
C55 0.017(2) 0.014(2) 0.023(2) 0.0075(18) 0.0085(18) 0.0094(17)
C56 0.0149(19) 0.013(2) 0.020(2) 0.0068(17) 0.0066(17) 0.0059(16)
C61 0.016(2) 0.019(2) 0.014(2) 0.0080(17) 0.0063(17) 0.0112(17)
C62 0.022(2) 0.030(2) 0.029(2) 0.018(2) 0.017(2) 0.0171(19)
C63 0.023(2) 0.038(3) 0.029(3) 0.023(2) 0.012(2) 0.020(2)
C64 0.028(2) 0.034(3) 0.024(2) 0.021(2) 0.014(2) 0.017(2)
C65 0.025(2) 0.029(2) 0.019(2) 0.0135(19) 0.0122(19) 0.014(2)
C66 0.0140(19) 0.021(2) 0.016(2) 0.0073(17) 0.0065(17) 0.0093(17)
C71 0.0150(19) 0.018(2) 0.016(2) 0.0093(17) 0.0081(16) 0.0082(16)
C72 0.017(2) 0.020(2) 0.017(2) 0.0064(18) 0.0081(17) 0.0054(17)
C73 0.025(2) 0.019(2) 0.026(2) 0.0080(19) 0.013(2) 0.0066(18)
C74 0.037(3) 0.025(2) 0.030(3) 0.020(2) 0.019(2) 0.013(2)
C75 0.039(3) 0.026(2) 0.024(2) 0.014(2) 0.014(2) 0.013(2)
C76 0.033(2) 0.021(2) 0.016(2) 0.0098(19) 0.0102(19) 0.0076(19)

loop_
_atom_type_symbol
_atom_type_description
_atom_type_scat_dispersion_real
_atom_type_scat_dispersion_imag
_atom_type_scat_source
C C 0.0033 0.0016 'International Tables Vol C Tables 4.2.6.8 and 6.1.1.4'
H H 0.0000 0.0000 'International Tables Vol C Tables 4.2.6.8 and 6.1.1.4'
N N 0.0061 0.0033 'International Tables Vol C Tables 4.2.6.8 and 6.1.1.4'
O O 0.0106 0.0060 'International Tables Vol C Tables 4.2.6.8 and 6.1.1.4'
P P 0.1023 0.0942 'International Tables Vol C Tables 4.2.6.8 and 6.1.1.4'
Cl Cl 0.1484 0.1585 'International Tables Vol C Tables 4.2.6.8 and 6.1.1.4'

loop_
_geom_angle_atom_site_label_1
_geom_angle_atom_site_label_2
_geom_angle_atom_site_label_3
_geom_angle
_geom_angle_site_symmetry_1
_geom_angle_site_symmetry_3
_geom_angle_publ_flag
N1 P1 N2 120.03(17) . . ?
N1 P1 Cl2 107.79(13) . . ?
N2 P1 Cl2 109.77(13) . . ?
N1 P1 Cl1 109.64(12) . . ?
N2 P1 Cl1 108.00(12) . . ?
Cl2 P1 Cl1 99.70(6) . . ?
N2 P2 N4 117.73(17) . . ?
N2 P2 N5 109.19(17) . . ?
N4 P2 N5 102.62(17) . . ?
N2 P2 N3 107.04(16) . . ?
N4 P2 N3 106.00(17) . . ?
N5 P2 N3 114.51(17) . . ?
N1 P3 N7 116.74(18) . . ?
N1 P3 N6 109.84(17) . . ?
N7 P3 N6 102.96(18) . . ?
N1 P3 N3 106.87(16) . . ?
N7 P3 N3 106.50(17) . . ?
N6 P3 N3 114.15(17) . . ?
P1 N1 P3 125.8(2) . . ?
P1 N2 P2 125.22(19) . . ?
P3 N3 P2 132.7(2) . . ?
C41 N4 P2 128.0(3) . . ?
C51 N5 P2 125.2(3) . . ?
C61 N6 P3 124.0(3) . . ?
C71 N7 P3 127.9(3) . . ?
N4 C41 C42 109.2(3) . . ?
N4 C41 C46 111.3(3) . . ?
C42 C41 C46 111.6(3) . . ?
C41 C42 C43 111.8(3) . . ?
C44 C43 C42 111.1(3) . . ?
C43 C44 C45 110.8(3) . . ?
C46 C45 C44 111.1(3) . . ?
C45 C46 C41 112.6(3) . . ?
N5 C51 C52 112.0(3) . . ?
N5 C51 C56 109.1(3) . . ?
C52 C51 C56 110.3(3) . . ?
C53 C52 C51 111.7(3) . . ?
C52 C53 C54 110.6(3) . . ?
C55 C54 C53 110.5(3) . . ?
C56 C55 C54 111.5(3) . . ?
C55 C56 C51 110.4(3) . . ?
N6 C61 C66 111.7(3) . . ?
N6 C61 C62 109.3(3) . . ?
C66 C61 C62 110.4(3) . . ?
C61 C62 C63 111.2(3) . . ?
C62 C63 C64 111.2(3) . . ?
C65 C64 C63 110.5(3) . . ?
C66 C65 C64 110.9(3) . . ?
C61 C66 C65 111.1(3) . . ?
N7 C71 C76 109.0(3) . . ?
N7 C71 C72 112.0(3) . . ?
C76 C71 C72 110.5(3) . . ?
C73 C72 C71 111.6(3) . . ?
C72 C73 C74 111.5(3) . . ?
C75 C74 C73 110.6(3) . . ?
C74 C75 C76 110.9(4) . . ?
C71 C76 C75 112.2(3) . . ?
C14 O1 C11 104.5(5) . . ?
O1 C11 C12 104.3(5) . . ?
C11 C12 C13 103.1(6) . . ?
C14 C13 C12 104.6(5) . . ?
O1 C14 C13 105.7(5) . . ?
C14' O1' C11' 104.5(14) . . ?
O1' C11' C12' 103.2(13) . . ?
C13' C12' C11' 102.4(12) . . ?
C12' C13' C14' 102.0(11) . . ?
O1' C14' C13' 108.7(13) . . ?

loop_
_geom_bond_atom_site_label_1
_geom_bond_atom_site_label_2
_geom_bond_distance
_geom_bond_site_symmetry_2
_geom_bond_publ_flag
Cl1 P1 2.0169(15) . ?
Cl2 P1 2.0166(15) . ?
P1 N1 1.563(3) . ?
P1 N2 1.565(3) . ?
P2 N2 1.602(3) . ?
P2 N4 1.610(3) . ?
P2 N5 1.623(3) . ?
P2 N3 1.669(3) . ?
P3 N1 1.600(3) . ?
P3 N7 1.616(4) . ?
P3 N6 1.626(3) . ?
P3 N3 1.665(3) . ?
N4 C41 1.462(5) . ?
N5 C51 1.467(5) . ?
N6 C61 1.478(5) . ?
N7 C71 1.466(5) . ?
C41 C42 1.518(5) . ?
C41 C46 1.533(5) . ?
C42 C43 1.531(5) . ?
C43 C44 1.521(6) . ?
C44 C45 1.531(6) . ?
C45 C46 1.519(5) . ?
C51 C52 1.528(5) . ?
C51 C56 1.535(5) . ?
C52 C53 1.525(5) . ?
C53 C54 1.536(5) . ?
C54 C55 1.532(5) . ?
C55 C56 1.528(5) . ?
C61 C66 1.518(5) . ?
C61 C62 1.523(5) . ?
C62 C63 1.524(5) . ?
C63 C64 1.530(6) . ?
C64 C65 1.526(5) . ?
C65 C66 1.523(5) . ?
C71 C76 1.525(5) . ?
C71 C72 1.530(5) . ?
C72 C73 1.524(5) . ?
C73 C74 1.530(6) . ?
C74 C75 1.525(6) . ?
C75 C76 1.526(6) . ?
O1 C14 1.438(8) . ?
O1 C11 1.444(8) . ?
C11 C12 1.523(9) . ?
C12 C13 1.535(9) . ?
C13 C14 1.530(9) . ?
O1' C14' 1.474(15) . ?
O1' C11' 1.480(15) . ?
C11' C12' 1.506(15) . ?
C12' C13' 1.498(18) . ?
C13' C14' 1.509(15) . ?
